data_7046200
loop_
_publ_author_name
'Loukopoulos, Edward'
'Abdul-Sada, Alaa'
'Csire, Gizella'
'K\'allay, Csilla'
'Brookfield, Adam'
'Tizzard, Graham J.'
'Coles, Simon J.'
'Lykakis, Ioannis N.'
'Kostakis, George E.'

_publ_section_title
;
 Copper(ii)-benzotriazole coordination compounds in click chemistry: a
 diagnostic reactivity study.
;
_journal_issue 31
_journal_name_full 'Dalton transactions (Cambridge, England : 2003)'
_journal_page_first 10491
_journal_page_last 10508
_journal_paper_doi 10.1039/c8dt01256c
_journal_volume 47
_journal_year 2018
_chemical_formula_moiety 'C31 H31 Cu F3 N9 O3 S, C F3 O3 S'
_chemical_formula_sum 'C32 H31 Cu F6 N9 O6 S2'
_chemical_formula_weight 879.32
_space_group_crystal_system monoclinic
_space_group_IT_number 15
_space_group_name_Hall '-C 2yc'
_space_group_name_H-M_alt 'C 1 2/c 1'
_symmetry_space_group_name_Hall '-C 2yc'
_symmetry_space_group_name_H-M 'C 1 2/c 1'
_atom_sites_solution_hydrogens geom
_atom_sites_solution_primary dual
_audit_creation_date 2018-03-08
_audit_creation_method
;
Olex2 1.2
(compiled 2017.08.10 svn.r3458 for OlexSys, GUI svn.r5381)
;
_audit_update_record
;
2018-03-22 deposited with the CCDC.
2018-05-01 downloaded from the CCDC.
;
_cell_angle_alpha 90
_cell_angle_beta 90.608(3)
_cell_angle_gamma 90
_cell_formula_units_Z 8
_cell_length_a 14.1878(5)
_cell_length_b 13.3086(5)
_cell_length_c 40.4807(13)
_cell_measurement_reflns_used 14097
_cell_measurement_temperature 100(2)
_cell_measurement_theta_max 29.0210
_cell_measurement_theta_min 2.1230
_cell_volume 7643.1(5)
_computing_cell_refinement 'CrysAlisPro 1.171.39.9g (Rigaku OD, 2015)'
_computing_data_collection
;
CrystalClear-SM Expert 3.1 b27 (Rigaku, 2013)
;
_computing_data_reduction 'CrysAlisPro 1.171.39.9g (Rigaku OD, 2015)'
_computing_molecular_graphics 'Olex2 (Dolomanov et al., 2009)'
_computing_publication_material 'Olex2 (Dolomanov et al., 2009)'
_computing_structure_refinement 'ShelXL (Sheldrick, 2015)'
_computing_structure_solution 'ShelXT (Sheldrick, 2015)'
_diffrn_ambient_temperature 100.0
_diffrn_detector_area_resol_mean 28.5714
_diffrn_detector_type 'Rigaku HG Saturn724+ (2x2 bin mode)'
_diffrn_measured_fraction_theta_full 0.997
_diffrn_measured_fraction_theta_max 0.997
_diffrn_measurement_details
;
List of Runs (angles in degrees, time in seconds):

  # Type    Start    End  Width  t~exp~   \w     \q     \k     \f   Frames
#--------------------------------------------------------------------------
  1  \w   -113.00  23.00   1.00   60.00    --  -23.00 -72.00 -60.00  136
  2  \w    -88.00  27.00   1.00   60.00    --  -23.00  18.00 -90.00  115
  3  \w    -96.00  23.00   1.00   60.00    --  -23.00 -72.00  90.00  119
  4  \w    -59.00 -14.00   1.00   60.00    --  -23.00  72.00 -90.00   45
  5  \w    -65.00  10.00   1.00   60.00    --  -23.00  72.00  30.00   75
  6  \w    -68.00 -51.00   1.00   60.00    --  -23.00  72.00 120.00   17
  7  \w    -69.00  67.00   1.00   60.00    --  -23.00  72.00-120.00  136
  8  \w    -90.00 -19.00   1.00   60.00    --  -23.00 -72.00 -30.00   71
;
_diffrn_measurement_device 'four-circle \k goniometer'
_diffrn_measurement_device_type
;
Rigaku FRE+ equipped with VHF Varimax confocal mirrors and an AFC12 goniometer and HG Saturn 724+ detector
;
_diffrn_measurement_method 'profile data from \w-scans'
_diffrn_measurement_specimen_support 'MiTeGen MicroLoop'
_diffrn_radiation_type MoK\a
_diffrn_radiation_wavelength 0.71073
_diffrn_reflns_av_R_equivalents 0.0735
_diffrn_reflns_av_unetI/netI 0.0429
_diffrn_reflns_Laue_measured_fraction_full 0.997
_diffrn_reflns_Laue_measured_fraction_max 0.997
_diffrn_reflns_limit_h_max 17
_diffrn_reflns_limit_h_min -17
_diffrn_reflns_limit_k_max 16
_diffrn_reflns_limit_k_min -16
_diffrn_reflns_limit_l_max 50
_diffrn_reflns_limit_l_min -50
_diffrn_reflns_number 42305
_diffrn_reflns_point_group_measured_fraction_full 0.997
_diffrn_reflns_point_group_measured_fraction_max 0.997
_diffrn_reflns_theta_full 25.000
_diffrn_reflns_theta_max 26.372
_diffrn_reflns_theta_min 2.012
_exptl_absorpt_coefficient_mu 0.765
_exptl_absorpt_correction_T_max 1.00000
_exptl_absorpt_correction_T_min 0.62372
_exptl_absorpt_correction_type multi-scan
_exptl_absorpt_process_details
;
CrysAlisPro 1.171.39.9g (Rigaku Oxford Diffraction, 2015)
Empirical absorption correction using spherical harmonics,
 implemented in SCALE3 ABSPACK scaling algorithm.
;
_exptl_crystal_colour blue
_exptl_crystal_colour_primary blue
_exptl_crystal_density_diffrn 1.528
_exptl_crystal_description block
_exptl_crystal_F_000 3592
_exptl_crystal_size_max 0.1
_exptl_crystal_size_mid 0.06
_exptl_crystal_size_min 0.05
_refine_diff_density_max 1.591
_refine_diff_density_min -0.887
_refine_diff_density_rms 0.134
_refine_ls_extinction_method none
_refine_ls_goodness_of_fit_ref 1.029
_refine_ls_hydrogen_treatment constr
_refine_ls_matrix_type full
_refine_ls_number_parameters 506
_refine_ls_number_reflns 7794
_refine_ls_number_restraints 0
_refine_ls_restrained_S_all 1.029
_refine_ls_R_factor_all 0.1173
_refine_ls_R_factor_gt 0.0938
_refine_ls_shift/su_max 0.001
_refine_ls_shift/su_mean 0.000
_refine_ls_structure_factor_coef Fsqd
_refine_ls_weighting_details 'w=1/[\s^2^(Fo^2^)+(0.1360P)^2^+66.0630P] where P=(Fo^2^+2Fc^2^)/3'
_refine_ls_weighting_scheme calc
_refine_ls_wR_factor_gt 0.2448
_refine_ls_wR_factor_ref 0.2638
_reflns_Friedel_coverage 0.000
_reflns_number_gt 5866
_reflns_number_total 7794
_reflns_threshold_expression 'I > 2\s(I)'
_cod_data_source_file c8dt01256c2.cif
_cod_data_source_block 2017ncs0030z
_cod_depositor_comments 'Adding full bibliography for 7046189--7046200.cif.'
_cod_database_code 7046200
_shelx_shelxl_version_number 2014/7
_shelx_space_group_comment
;
The symmetry employed for this shelxl refinement is uniquely defined
by the following loop, which should always be used as a source of
symmetry information in preference to the above space-group names.
They are only intended as comments.
;
_olex2_refinement_description
;
1. Fixed Uiso
 At 1.2 times of:
  All C(H) groups, All C(H,H) groups
 At 1.5 times of:
  All C(H,H,H) groups
2.a Secondary CH2 refined with riding coordinates:
 C4(H4A,H4B), C11(H11A,H11B), C18(H18A,H18B), C25(H25A,H25B)
2.b Aromatic/amide H refined with riding coordinates:
 C1(H1), C3(H3), C8(H8), C6(H6), C14(H14), C9(H9), C7(H7), C2(H2), C15(H15),
 C20(H20), C13(H13), C12(H12), C17(H17), C26(H26), C23(H23), C27(H27), C22(H22),
  C16(H16), C21(H21), C28(H28)
2.c Idealised Me refined as rotating group:
 C30(H30A,H30B,H30C)
;
_olex2_submission_special_instructions 'No special instructions were received'
_oxdiff_exptl_absorpt_empirical_details
;
Empirical correction (ABSPACK) includes:
- Absorption correction using spherical harmonics
- Frame scaling
- Detector area scaling
;

loop_
_space_group_symop_operation_xyz
'x, y, z'
'-x, y, -z+1/2'
'x+1/2, y+1/2, z'
'-x+1/2, y+1/2, -z+1/2'
'-x, -y, -z'
'x, -y, z-1/2'
'-x+1/2, -y+1/2, -z'
'x+1/2, -y+1/2, z-1/2'

loop_
_atom_site_label
_atom_site_type_symbol
_atom_site_fract_x
_atom_site_fract_y
_atom_site_fract_z
_atom_site_U_iso_or_equiv
_atom_site_adp_type
_atom_site_occupancy
_atom_site_site_symmetry_order
_atom_site_calc_flag
_atom_site_refinement_flags_posn
Cu1 Cu 0.72212(5) 0.24860(5) 0.38447(2) 0.0349(2) Uani 1 1 d .
S1 S 0.60320(13) 0.01243(14) 0.41680(4) 0.0515(4) Uani 1 1 d .
S2 S 0.63377(15) 0.64961(15) 0.32905(7) 0.0690(6) Uani 1 1 d .
N2 N 0.7825(3) 0.0949(3) 0.29874(10) 0.0281(9) Uani 1 1 d .
N3 N 0.9734(4) -0.1260(3) 0.34823(11) 0.0380(11) Uani 1 1 d .
N1 N 0.7286(3) 0.1627(3) 0.34411(10) 0.0295(9) Uani 1 1 d .
O1 O 0.6441(3) 0.1110(4) 0.41677(12) 0.0527(11) Uani 1 1 d .
N4 N 1.0915(3) -0.2048(3) 0.37166(10) 0.0339(10) Uani 1 1 d .
O3 O 0.6676(4) -0.0695(4) 0.41919(11) 0.0539(12) Uani 1 1 d .
F2 F 0.4768(4) 0.0802(4) 0.45655(14) 0.0811(15) Uani 1 1 d .
N7 N 0.4855(3) 0.6643(4) 0.41986(12) 0.0398(11) Uani 1 1 d .
F1 F 0.4916(4) -0.0782(4) 0.45799(12) 0.0846(16) Uani 1 1 d .
N6 N 0.7390(4) 0.4827(4) 0.45201(12) 0.0421(12) Uani 1 1 d .
F3 F 0.5980(4) 0.0169(5) 0.48028(11) 0.0877(16) Uani 1 1 d .
N8 N 0.3443(3) 0.6881(4) 0.40049(12) 0.0435(12) Uani 1 1 d .
N5 N 0.7252(4) 0.3452(4) 0.42236(12) 0.0416(12) Uani 1 1 d .
C5 C 0.8577(4) -0.0456(4) 0.26793(12) 0.0290(10) Uani 1 1 d .
C4 C 0.8490(4) 0.0673(4) 0.27216(12) 0.0308(11) Uani 1 1 d .
H4A H 0.9119 0.0957 0.2774 0.037 Uiso 1 1 calc R
H4B H 0.8269 0.0972 0.2511 0.037 Uiso 1 1 calc R
C10 C 0.8950(4) -0.1066(4) 0.29291(12) 0.0322(11) Uani 1 1 d .
C1 C 0.8024(4) 0.1549(4) 0.32459(12) 0.0287(10) Uani 1 1 d .
H1 H 0.8613 0.1872 0.3283 0.034 Uiso 1 1 calc R
C3 C 0.6920(4) 0.0624(4) 0.30187(12) 0.0319(11) Uani 1 1 d .
H3 H 0.6588 0.0185 0.2873 0.038 Uiso 1 1 calc R
C8 C 0.8758(4) -0.2501(4) 0.25777(14) 0.0389(13) Uani 1 1 d .
H8 H 0.8820 -0.3204 0.2542 0.047 Uiso 1 1 calc R
C6 C 0.8286(4) -0.0885(4) 0.23862(13) 0.0376(13) Uani 1 1 d .
H6 H 0.8020 -0.0474 0.2217 0.045 Uiso 1 1 calc R
C14 C 1.0681(4) -0.1371(4) 0.34987(13) 0.0345(12) Uani 1 1 d .
H14 H 1.1117 -0.1005 0.3369 0.041 Uiso 1 1 calc R
O2 O 0.5275(5) 0.0003(5) 0.39276(14) 0.0796(18) Uani 1 1 d .
C9 C 0.9053(4) -0.2083(4) 0.28746(14) 0.0394(13) Uani 1 1 d .
H9 H 0.9326 -0.2497 0.3041 0.047 Uiso 1 1 calc R
N9 N 0.8024(5) 0.3828(4) 0.35006(16) 0.0562(14) Uani 1 1 d .
C7 C 0.8378(4) -0.1905(5) 0.23352(13) 0.0395(13) Uani 1 1 d .
H7 H 0.8177 -0.2193 0.2132 0.047 Uiso 1 1 calc R
C2 C 0.6586(4) 0.1048(4) 0.32971(14) 0.0350(12) Uani 1 1 d .
H2 H 0.5967 0.0962 0.3381 0.042 Uiso 1 1 calc R
C15 C 0.7333(4) 0.4441(5) 0.42169(15) 0.0420(13) Uani 1 1 d .
H15 H 0.7349 0.4830 0.4020 0.050 Uiso 1 1 calc R
C20 C 0.6860(5) 0.6294(5) 0.51634(16) 0.0510(17) Uani 1 1 d .
H20 H 0.7441 0.6073 0.5257 0.061 Uiso 1 1 calc R
O6 O 0.6391(8) 0.6127(6) 0.3570(2) 0.128(3) Uani 1 1 d .
C11 C 0.9213(5) -0.0591(5) 0.32597(13) 0.0417(14) Uani 1 1 d .
H11A H 0.9600 0.0014 0.3219 0.050 Uiso 1 1 calc R
H11B H 0.8629 -0.0371 0.3370 0.050 Uiso 1 1 calc R
C19 C 0.6763(5) 0.6303(5) 0.48191(16) 0.0475(15) Uani 1 1 d .
F6 F 0.7106(6) 0.8108(5) 0.3504(3) 0.154(4) Uani 1 1 d .
C24 C 0.5955(4) 0.6718(5) 0.46827(15) 0.0429(14) Uani 1 1 d .
C13 C 1.0086(4) -0.2385(5) 0.38462(14) 0.0423(14) Uani 1 1 d .
H13 H 1.0035 -0.2884 0.4013 0.051 Uiso 1 1 calc R
C12 C 0.9347(5) -0.1900(5) 0.37009(15) 0.0467(15) Uani 1 1 d .
H12 H 0.8696 -0.1992 0.3744 0.056 Uiso 1 1 calc R
C18 C 0.7542(5) 0.5904(5) 0.46088(17) 0.0496(16) Uani 1 1 d .
H18A H 0.7580 0.6309 0.4404 0.059 Uiso 1 1 calc R
H18B H 0.8149 0.5973 0.4730 0.059 Uiso 1 1 calc R
C17 C 0.7339(6) 0.4042(5) 0.47361(16) 0.0582(19) Uani 1 1 d .
H17 H 0.7356 0.4082 0.4970 0.070 Uiso 1 1 calc R
C26 C 0.4231(4) 0.7326(5) 0.40848(15) 0.0468(15) Uani 1 1 d .
H26 H 0.4348 0.8026 0.4066 0.056 Uiso 1 1 calc R
C23 C 0.5247(5) 0.7003(6) 0.48978(17) 0.0528(16) Uani 1 1 d .
H23 H 0.4678 0.7268 0.4808 0.063 Uiso 1 1 calc R
C25 C 0.5827(5) 0.6883(6) 0.43107(15) 0.0493(16) Uani 1 1 d .
H25A H 0.5970 0.7592 0.4257 0.059 Uiso 1 1 calc R
H25B H 0.6279 0.6453 0.4191 0.059 Uiso 1 1 calc R
C29 C 0.8449(4) 0.4466(5) 0.34058(15) 0.0453(14) Uani 1 1 d .
C27 C 0.3582(5) 0.5863(5) 0.40727(18) 0.0527(16) Uani 1 1 d .
H27 H 0.3127 0.5347 0.4041 0.063 Uiso 1 1 calc R
C22 C 0.5339(6) 0.6917(6) 0.52381(17) 0.064(2) Uani 1 1 d .
H22 H 0.4830 0.7088 0.5378 0.077 Uiso 1 1 calc R
C16 C 0.7259(5) 0.3206(5) 0.45550(15) 0.0516(16) Uani 1 1 d .
H16 H 0.7214 0.2543 0.4641 0.062 Uiso 1 1 calc R
C21 C 0.6171(6) 0.6582(5) 0.53686(16) 0.0539(18) Uani 1 1 d .
H21 H 0.6263 0.6553 0.5601 0.065 Uiso 1 1 calc R
F5 F 0.5703(6) 0.8132(5) 0.3529(3) 0.157(4) Uani 1 1 d .
C28 C 0.4473(5) 0.5730(6) 0.4191(2) 0.0596(19) Uani 1 1 d .
H28 H 0.4762 0.5115 0.4255 0.071 Uiso 1 1 calc R
F4 F 0.6445(7) 0.8283(5) 0.3072(2) 0.154(3) Uani 1 1 d .
C32 C 0.6356(6) 0.7799(6) 0.3341(2) 0.066(2) Uani 1 1 d .
O4 O 0.7077(6) 0.6245(7) 0.30805(19) 0.121(3) Uani 1 1 d .
C31 C 0.5393(6) 0.0072(6) 0.45495(19) 0.0575(18) Uani 1 1 d .
O5 O 0.5453(7) 0.6378(7) 0.3105(3) 0.150(4) Uani 1 1 d .
C30 C 0.8987(7) 0.5317(8) 0.3292(2) 0.087(3) Uani 1 1 d .
H30A H 0.9628 0.5100 0.3239 0.130 Uiso 1 1 calc GR
H30B H 0.9014 0.5830 0.3465 0.130 Uiso 1 1 calc GR
H30C H 0.8685 0.5599 0.3094 0.130 Uiso 1 1 calc GR

loop_
_atom_site_aniso_label
_atom_site_aniso_U_11
_atom_site_aniso_U_22
_atom_site_aniso_U_33
_atom_site_aniso_U_23
_atom_site_aniso_U_13
_atom_site_aniso_U_12
Cu1 0.0359(4) 0.0389(4) 0.0296(4) -0.0064(3) -0.0129(3) 0.0092(3)
S1 0.0578(10) 0.0516(10) 0.0450(9) 0.0075(7) -0.0059(7) 0.0041(8)
S2 0.0633(12) 0.0451(11) 0.0985(17) 0.0026(10) 0.0021(11) -0.0164(9)
N2 0.034(2) 0.027(2) 0.023(2) 0.0046(16) -0.0080(17) 0.0049(18)
N3 0.050(3) 0.031(2) 0.032(2) -0.0096(19) -0.020(2) 0.016(2)
N1 0.032(2) 0.027(2) 0.029(2) 0.0010(17) -0.0127(17) 0.0041(18)
O1 0.050(3) 0.051(3) 0.057(3) 0.016(2) 0.003(2) 0.005(2)
N4 0.045(3) 0.030(2) 0.026(2) -0.0042(18) -0.0125(19) 0.009(2)
O3 0.068(3) 0.047(3) 0.047(2) -0.002(2) -0.005(2) 0.011(2)
F2 0.076(3) 0.059(3) 0.109(4) 0.008(3) 0.035(3) 0.009(2)
N7 0.040(3) 0.044(3) 0.035(2) -0.003(2) -0.014(2) 0.012(2)
F1 0.119(4) 0.057(3) 0.079(3) 0.004(2) 0.033(3) -0.022(3)
N6 0.043(3) 0.043(3) 0.040(3) -0.007(2) -0.015(2) 0.006(2)
F3 0.100(4) 0.120(5) 0.043(2) -0.007(3) -0.010(2) 0.016(3)
N8 0.038(3) 0.058(3) 0.034(2) -0.012(2) -0.013(2) 0.003(2)
N5 0.042(3) 0.049(3) 0.034(2) -0.006(2) -0.010(2) 0.011(2)
C5 0.030(2) 0.034(3) 0.023(2) -0.001(2) -0.0063(19) 0.001(2)
C4 0.036(3) 0.032(3) 0.025(2) 0.004(2) -0.005(2) -0.002(2)
C10 0.034(3) 0.034(3) 0.028(2) -0.003(2) -0.012(2) 0.004(2)
C1 0.034(3) 0.028(3) 0.025(2) 0.0016(19) -0.011(2) 0.002(2)
C3 0.038(3) 0.030(3) 0.028(2) 0.002(2) -0.013(2) -0.002(2)
C8 0.047(3) 0.035(3) 0.034(3) -0.007(2) -0.010(2) 0.003(3)
C6 0.049(3) 0.042(3) 0.021(2) 0.003(2) -0.010(2) -0.002(3)
C14 0.042(3) 0.030(3) 0.031(3) -0.005(2) -0.014(2) 0.003(2)
O2 0.100(5) 0.084(4) 0.054(3) -0.001(3) -0.034(3) 0.010(3)
C9 0.050(3) 0.032(3) 0.037(3) -0.008(2) -0.016(2) 0.010(3)
N9 0.064(4) 0.042(3) 0.063(4) -0.004(3) 0.007(3) -0.007(3)
C7 0.048(3) 0.045(3) 0.025(3) -0.009(2) -0.011(2) -0.008(3)
C2 0.030(3) 0.036(3) 0.040(3) 0.002(2) -0.006(2) -0.001(2)
C15 0.040(3) 0.047(4) 0.039(3) -0.001(3) -0.005(2) 0.010(3)
C20 0.065(4) 0.040(4) 0.048(4) 0.002(3) -0.025(3) 0.003(3)
O6 0.204(10) 0.094(6) 0.086(5) -0.033(4) -0.027(6) 0.063(6)
C11 0.058(4) 0.035(3) 0.031(3) -0.006(2) -0.023(3) 0.015(3)
C19 0.056(4) 0.042(4) 0.044(3) -0.008(3) -0.012(3) 0.016(3)
F6 0.142(6) 0.088(5) 0.230(9) -0.052(5) -0.081(6) -0.016(4)
C24 0.047(3) 0.039(3) 0.042(3) -0.002(3) -0.014(3) 0.007(3)
C13 0.046(3) 0.051(4) 0.030(3) 0.004(2) -0.006(2) 0.012(3)
C12 0.046(3) 0.057(4) 0.038(3) 0.003(3) -0.004(3) 0.014(3)
C18 0.053(4) 0.042(4) 0.054(4) -0.005(3) -0.017(3) 0.011(3)
C17 0.091(5) 0.047(4) 0.036(3) -0.007(3) -0.021(3) 0.008(4)
C26 0.043(3) 0.057(4) 0.039(3) -0.006(3) -0.014(3) 0.008(3)
C23 0.057(4) 0.055(4) 0.046(4) 0.001(3) -0.015(3) 0.009(3)
C25 0.049(4) 0.059(4) 0.041(3) -0.002(3) -0.015(3) 0.008(3)
C29 0.043(3) 0.054(4) 0.039(3) 0.000(3) -0.004(3) -0.009(3)
C27 0.046(4) 0.051(4) 0.062(4) 0.005(3) -0.019(3) 0.008(3)
C22 0.088(6) 0.062(5) 0.042(4) -0.005(3) 0.003(4) 0.015(4)
C16 0.067(4) 0.049(4) 0.038(3) 0.001(3) -0.016(3) 0.002(3)
C21 0.089(5) 0.037(3) 0.036(3) -0.005(3) -0.011(3) 0.006(3)
F5 0.146(6) 0.082(5) 0.242(10) -0.009(5) 0.071(6) 0.056(5)
C28 0.050(4) 0.048(4) 0.081(5) 0.000(4) -0.021(4) 0.007(3)
F4 0.225(9) 0.075(4) 0.161(7) 0.050(5) -0.017(6) -0.064(5)
C32 0.064(5) 0.046(4) 0.088(6) 0.004(4) -0.011(4) 0.008(4)
O4 0.152(7) 0.123(7) 0.087(5) -0.057(5) 0.011(5) 0.046(6)
C31 0.068(5) 0.048(4) 0.057(4) 0.005(3) 0.000(4) 0.001(4)
O5 0.123(7) 0.113(7) 0.212(10) 0.027(7) -0.087(7) -0.061(6)
C30 0.076(6) 0.118(8) 0.066(5) 0.025(5) -0.015(4) -0.056(6)

loop_
_atom_type_symbol
_atom_type_description
_atom_type_scat_dispersion_real
_atom_type_scat_dispersion_imag
_atom_type_scat_source
C C 0.0033 0.0016 'International Tables Vol C Tables 4.2.6.8 and 6.1.1.4'
H H 0.0000 0.0000 'International Tables Vol C Tables 4.2.6.8 and 6.1.1.4'
Cu Cu 0.3201 1.2651 'International Tables Vol C Tables 4.2.6.8 and 6.1.1.4'
F F 0.0171 0.0103 'International Tables Vol C Tables 4.2.6.8 and 6.1.1.4'
N N 0.0061 0.0033 'International Tables Vol C Tables 4.2.6.8 and 6.1.1.4'
O O 0.0106 0.0060 'International Tables Vol C Tables 4.2.6.8 and 6.1.1.4'
S S 0.1246 0.1234 'International Tables Vol C Tables 4.2.6.8 and 6.1.1.4'

loop_
_geom_angle_atom_site_label_1
_geom_angle_atom_site_label_2
_geom_angle_atom_site_label_3
_geom_angle
_geom_angle_site_symmetry_1
_geom_angle_site_symmetry_3
N1 Cu1 O1 91.88(17) . .
N1 Cu1 N4 90.93(17) . 3_455
N1 Cu1 N8 89.27(18) . 3_545
N1 Cu1 N5 173.7(2) . .
N1 Cu1 N9 85.94(19) . .
O1 Cu1 N9 177.77(18) . .
N4 Cu1 O1 87.09(18) 3_455 .
N4 Cu1 N9 93.4(2) 3_455 .
N8 Cu1 O1 85.60(19) 3_545 .
N8 Cu1 N4 172.7(2) 3_545 3_455
N8 Cu1 N9 93.9(2) 3_545 .
N5 Cu1 O1 94.3(2) . .
N5 Cu1 N4 90.68(18) . 3_455
N5 Cu1 N8 89.90(19) . 3_545
N5 Cu1 N9 87.9(2) . .
O1 S1 O2 113.5(3) . .
O1 S1 C31 104.1(3) . .
O3 S1 O1 116.1(3) . .
O3 S1 O2 115.5(3) . .
O3 S1 C31 103.9(3) . .
O2 S1 C31 101.2(4) . .
O6 S2 C32 106.7(5) . .
O6 S2 O4 115.0(6) . .
O6 S2 O5 118.1(7) . .
O4 S2 C32 107.3(5) . .
O4 S2 O5 107.8(7) . .
O5 S2 C32 100.3(5) . .
C1 N2 C4 125.6(4) . .
C1 N2 C3 107.8(4) . .
C3 N2 C4 126.5(4) . .
C14 N3 C11 126.3(6) . .
C12 N3 C14 108.0(5) . .
C12 N3 C11 125.6(5) . .
C1 N1 Cu1 125.3(4) . .
C1 N1 C2 106.0(4) . .
C2 N1 Cu1 128.7(4) . .
S1 O1 Cu1 147.9(3) . .
C14 N4 Cu1 127.9(4) . 3_545
C14 N4 C13 105.9(5) . .
C13 N4 Cu1 126.3(4) . 3_545
C26 N7 C25 124.4(6) . .
C28 N7 C26 110.0(5) . .
C28 N7 C25 125.5(5) . .
C15 N6 C18 126.8(6) . .
C15 N6 C17 107.0(5) . .
C17 N6 C18 126.1(5) . .
C26 N8 Cu1 129.2(5) . 3_455
C26 N8 C27 105.8(5) . .
C27 N8 Cu1 124.8(4) . 3_455
C15 N5 Cu1 128.7(4) . .
C15 N5 C16 104.9(5) . .
C16 N5 Cu1 126.3(5) . .
C10 C5 C4 121.6(4) . .
C6 C5 C4 118.9(5) . .
C6 C5 C10 119.4(5) . .
N2 C4 C5 112.4(4) . .
N2 C4 H4A 109.1 . .
N2 C4 H4B 109.1 . .
C5 C4 H4A 109.1 . .
C5 C4 H4B 109.1 . .
H4A C4 H4B 107.9 . .
C5 C10 C11 118.9(5) . .
C9 C10 C5 119.6(5) . .
C9 C10 C11 121.5(5) . .
N2 C1 H1 124.7 . .
N1 C1 N2 110.6(5) . .
N1 C1 H1 124.7 . .
N2 C3 H3 126.7 . .
C2 C3 N2 106.5(5) . .
C2 C3 H3 126.7 . .
C9 C8 H8 119.9 . .
C7 C8 H8 119.9 . .
C7 C8 C9 120.1(5) . .
C5 C6 H6 119.7 . .
C5 C6 C7 120.6(5) . .
C7 C6 H6 119.7 . .
N3 C14 H14 124.6 . .
N4 C14 N3 110.8(5) . .
N4 C14 H14 124.6 . .
C10 C9 C8 120.1(5) . .
C10 C9 H9 119.9 . .
C8 C9 H9 119.9 . .
C29 N9 Cu1 166.7(6) . .
C8 C7 C6 120.0(5) . .
C8 C7 H7 120.0 . .
C6 C7 H7 120.0 . .
N1 C2 H2 125.4 . .
C3 C2 N1 109.1(5) . .
C3 C2 H2 125.4 . .
N6 C15 H15 124.2 . .
N5 C15 N6 111.7(6) . .
N5 C15 H15 124.2 . .
C19 C20 H20 118.4 . .
C21 C20 H20 118.4 . .
C21 C20 C19 123.2(6) . .
N3 C11 C10 114.0(5) . .
N3 C11 H11A 108.8 . .
N3 C11 H11B 108.8 . .
C10 C11 H11A 108.8 . .
C10 C11 H11B 108.8 . .
H11A C11 H11B 107.6 . .
C20 C19 C18 119.8(6) . .
C24 C19 C20 118.3(6) . .
C24 C19 C18 121.9(6) . .
C19 C24 C23 117.4(6) . .
C19 C24 C25 122.6(6) . .
C23 C24 C25 119.9(5) . .
N4 C13 H13 125.1 . .
C12 C13 N4 109.9(5) . .
C12 C13 H13 125.1 . .
N3 C12 C13 105.4(6) . .
N3 C12 H12 127.3 . .
C13 C12 H12 127.3 . .
N6 C18 C19 111.8(6) . .
N6 C18 H18A 109.3 . .
N6 C18 H18B 109.3 . .
C19 C18 H18A 109.3 . .
C19 C18 H18B 109.3 . .
H18A C18 H18B 107.9 . .
N6 C17 H17 126.6 . .
C16 C17 N6 106.9(6) . .
C16 C17 H17 126.6 . .
N7 C26 H26 125.1 . .
N8 C26 N7 109.7(6) . .
N8 C26 H26 125.1 . .
C24 C23 H23 118.7 . .
C22 C23 C24 122.6(6) . .
C22 C23 H23 118.7 . .
N7 C25 C24 111.7(5) . .
N7 C25 H25A 109.3 . .
N7 C25 H25B 109.3 . .
C24 C25 H25A 109.3 . .
C24 C25 H25B 109.3 . .
H25A C25 H25B 107.9 . .
N9 C29 C30 178.0(9) . .
N8 C27 H27 125.5 . .
C28 C27 N8 109.0(6) . .
C28 C27 H27 125.5 . .
C23 C22 H22 120.5 . .
C21 C22 C23 118.9(7) . .
C21 C22 H22 120.5 . .
N5 C16 H16 125.2 . .
C17 C16 N5 109.6(6) . .
C17 C16 H16 125.2 . .
C20 C21 C22 119.1(6) . .
C20 C21 H21 120.5 . .
C22 C21 H21 120.5 . .
N7 C28 C27 105.4(6) . .
N7 C28 H28 127.3 . .
C27 C28 H28 127.3 . .
F6 C32 S2 112.4(6) . .
F5 C32 S2 113.7(7) . .
F5 C32 F6 100.4(9) . .
F4 C32 S2 113.9(7) . .
F4 C32 F6 100.7(9) . .
F4 C32 F5 114.2(9) . .
F2 C31 S1 111.0(5) . .
F2 C31 F1 106.4(6) . .
F2 C31 F3 108.0(7) . .
F1 C31 S1 112.0(5) . .
F3 C31 S1 110.0(6) . .
F3 C31 F1 109.2(6) . .
C29 C30 H30A 109.5 . .
C29 C30 H30B 109.5 . .
C29 C30 H30C 109.5 . .
H30A C30 H30B 109.5 . .
H30A C30 H30C 109.5 . .
H30B C30 H30C 109.5 . .

loop_
_geom_bond_atom_site_label_1
_geom_bond_atom_site_label_2
_geom_bond_distance
_geom_bond_site_symmetry_2
Cu1 N1 1.997(4) .
Cu1 O1 2.513(5) .
Cu1 N4 2.017(4) 3_455
Cu1 N8 2.012(5) 3_545
Cu1 N5 2.001(5) .
Cu1 N9 2.542(6) .
S1 O1 1.435(5) .
S1 O3 1.426(5) .
S1 O2 1.450(6) .
S1 C31 1.801(8) .
S2 O6 1.234(9) .
S2 C32 1.747(8) .
S2 O4 1.398(8) .
S2 O5 1.465(8) .
N2 C4 1.484(7) .
N2 C1 1.343(6) .
N2 C3 1.363(7) .
N3 C14 1.353(7) .
N3 C11 1.461(7) .
N3 C12 1.349(8) .
N1 C1 1.322(7) .
N1 C2 1.382(7) .
N4 Cu1 2.017(4) 3_545
N4 C14 1.301(7) .
N4 C13 1.368(8) .
F2 C31 1.318(9) .
N7 C26 1.347(8) .
N7 C25 1.482(8) .
N7 C28 1.331(9) .
F1 C31 1.329(9) .
N6 C15 1.332(8) .
N6 C18 1.493(8) .
N6 C17 1.365(9) .
F3 C31 1.321(9) .
N8 Cu1 2.012(5) 3_455
N8 C26 1.304(8) .
N8 C27 1.396(9) .
N5 C15 1.323(8) .
N5 C16 1.381(8) .
C5 C4 1.517(7) .
C5 C10 1.397(7) .
C5 C6 1.376(7) .
C4 H4A 0.9900 .
C4 H4B 0.9900 .
C10 C9 1.379(8) .
C10 C11 1.523(7) .
C1 H1 0.9500 .
C3 H3 0.9500 .
C3 C2 1.351(8) .
C8 H8 0.9500 .
C8 C9 1.385(8) .
C8 C7 1.369(8) .
C6 H6 0.9500 .
C6 C7 1.379(9) .
C14 H14 0.9500 .
C9 H9 0.9500 .
N9 C29 1.112(8) .
C7 H7 0.9500 .
C2 H2 0.9500 .
C15 H15 0.9500 .
C20 H20 0.9500 .
C20 C19 1.399(9) .
C20 C21 1.346(10) .
C11 H11A 0.9900 .
C11 H11B 0.9900 .
C19 C24 1.383(9) .
C19 C18 1.499(9) .
F6 C32 1.312(10) .
C24 C23 1.389(10) .
C24 C25 1.530(8) .
C13 H13 0.9500 .
C13 C12 1.360(8) .
C12 H12 0.9500 .
C18 H18A 0.9900 .
C18 H18B 0.9900 .
C17 H17 0.9500 .
C17 C16 1.337(10) .
C26 H26 0.9500 .
C23 H23 0.9500 .
C23 C22 1.387(10) .
C25 H25A 0.9900 .
C25 H25B 0.9900 .
C29 C30 1.445(10) .
C27 H27 0.9500 .
C27 C28 1.360(9) .
C22 H22 0.9500 .
C22 C21 1.363(11) .
C16 H16 0.9500 .
C21 H21 0.9500 .
F5 C32 1.285(11) .
C28 H28 0.9500 .
F4 C32 1.271(11) .
C30 H30A 0.9800 .
C30 H30B 0.9800 .
C30 H30C 0.9800 .

loop_
_smtbx_masks_void_nr
_smtbx_masks_void_average_x
_smtbx_masks_void_average_y
_smtbx_masks_void_average_z
_smtbx_masks_void_volume
_smtbx_masks_void_count_electrons
_smtbx_masks_void_content
1 0.000 0.387 0.250 104.7 20.5
;
;
2 0.000 0.613 0.750 104.7 20.5
;
;
3 0.189 0.335 0.602 18.9 0.0 ?
4 0.189 0.665 0.102 18.9 0.0 ?
5 0.311 0.165 0.398 18.9 0.0 ?
6 0.311 0.835 0.898 18.9 0.0 ?
7 0.500 0.113 0.750 104.7 20.5 ?
8 0.500 0.887 0.250 104.7 20.5 ?
9 0.689 0.165 0.102 18.9 0.0 ?
10 0.689 0.835 0.602 18.9 0.0 ?
11 0.811 0.335 0.898 18.9 0.0 ?
12 0.811 0.665 0.398 18.9 0.0 ?
